data_4515214
loop_
_publ_author_name
'Cheisson, Thibault'
'Cole, Bren E.'
'Manor, Brian C.'
'Carroll, Patrick J.'
'Schelter, Eric J.'

_publ_section_title
;
 Phosphoryl-Ligand Adducts of Rare Earth-TriNOx Complexes: Systematic
 Studies and Implications for Separations Chemistry
;
_journal_issue 5
_journal_name_full 'ACS Sustainable Chemistry &amp; Engineering'
_journal_page_first 4993
_journal_paper_doi 10.1021/acssuschemeng.8b05638
_journal_volume 7
_journal_year 2019
_chemical_formula_moiety 'C42 H66 N4 Nd O4 P'
_chemical_formula_sum 'C42 H66 N4 Nd O4 P'
_chemical_formula_weight 866.19
_space_group_crystal_system monoclinic
_space_group_IT_number 14
_space_group_name_Hall '-P 2ybc'
_space_group_name_H-M_alt 'P 1 21/c 1'
_symmetry_space_group_name_Hall '-P 2ybc'
_symmetry_space_group_name_H-M 'P 1 21/c 1'
_atom_sites_solution_hydrogens geom
_atom_sites_solution_primary dual
_audit_creation_date 2017-03-10
_audit_creation_method
;
Olex2 1.2
(compiled 2016.09.09 svn.r3337 for OlexSys, GUI svn.r5227)
;
_cell_angle_alpha 90
_cell_angle_beta 91.0750(10)
_cell_angle_gamma 90
_cell_formula_units_Z 4
_cell_length_a 14.5413(4)
_cell_length_b 18.4181(4)
_cell_length_c 15.8401(4)
_cell_measurement_reflns_used 9416
_cell_measurement_temperature 100
_cell_measurement_theta_max 27.51
_cell_measurement_theta_min 2.57
_cell_volume 4241.60(18)
_computing_data_collection 'Bruker APEX2 v2014.11-0'
_computing_data_reduction 'Bruker SAINT v8.34A'
_computing_publication_material 'Olex2 (Dolomanov et al., 2009)'
_computing_structure_refinement 'XL (Sheldrick, 2008)'
_computing_structure_solution 'XT (Sheldrick, 2015)'
_diffrn_ambient_temperature 100
_diffrn_measured_fraction_theta_full 1.000
_diffrn_measured_fraction_theta_max 0.998
_diffrn_measurement_device 'CCD area detector'
_diffrn_measurement_device_type 'Bruker APEXII'
_diffrn_measurement_method '\w and \f scans'
_diffrn_radiation_monochromator graphite
_diffrn_radiation_type MoK\a
_diffrn_radiation_wavelength 0.71073
_diffrn_reflns_av_R_equivalents 0.0161
_diffrn_reflns_av_unetI/netI 0.0067
_diffrn_reflns_Laue_measured_fraction_full 1.000
_diffrn_reflns_Laue_measured_fraction_max 0.998
_diffrn_reflns_limit_h_max 18
_diffrn_reflns_limit_h_min -18
_diffrn_reflns_limit_k_max 23
_diffrn_reflns_limit_k_min -23
_diffrn_reflns_limit_l_max 20
_diffrn_reflns_limit_l_min -20
_diffrn_reflns_number 139453
_diffrn_reflns_point_group_measured_fraction_full 1.000
_diffrn_reflns_point_group_measured_fraction_max 0.998
_diffrn_reflns_theta_full 25.242
_diffrn_reflns_theta_max 27.552
_diffrn_reflns_theta_min 1.401
_diffrn_source 'sealed tube'
_exptl_absorpt_coefficient_mu 1.305
_exptl_absorpt_correction_T_max 0.7456
_exptl_absorpt_correction_T_min 0.6999
_exptl_absorpt_correction_type multi-scan
_exptl_absorpt_process_details 'SADABS v2014/4'
_exptl_crystal_colour 'light blue'
_exptl_crystal_density_diffrn 1.356
_exptl_crystal_description prism
_exptl_crystal_F_000 1812
_exptl_crystal_size_max 0.30
_exptl_crystal_size_mid 0.20
_exptl_crystal_size_min 0.15
_refine_diff_density_max 0.549
_refine_diff_density_min -0.481
_refine_diff_density_rms 0.055
_refine_ls_extinction_method none
_refine_ls_goodness_of_fit_ref 1.110
_refine_ls_hydrogen_treatment constr
_refine_ls_matrix_type full
_refine_ls_number_parameters 484
_refine_ls_number_reflns 9785
_refine_ls_number_restraints 0
_refine_ls_restrained_S_all 1.110
_refine_ls_R_factor_all 0.0174
_refine_ls_R_factor_gt 0.0163
_refine_ls_shift/su_max 0.002
_refine_ls_shift/su_mean 0.000
_refine_ls_structure_factor_coef Fsqd
_refine_ls_weighting_details 'w=1/[\s^2^(Fo^2^)+(0.0130P)^2^+3.0498P] where P=(Fo^2^+2Fc^2^)/3'
_refine_ls_weighting_scheme calc
_refine_ls_wR_factor_gt 0.0377
_refine_ls_wR_factor_ref 0.0386
_reflns_number_gt 9398
_reflns_number_total 9785
_reflns_threshold_expression 'I > 2\s(I)'
_cod_data_source_file sc8b05638_si_002.cif
_cod_data_source_block 40082
_cod_database_code 4515214

loop_
_space_group_symop_operation_xyz
'x, y, z'
'-x, y+1/2, -z+1/2'
'-x, -y, -z'
'x, -y-1/2, z-1/2'

loop_
_atom_site_label
_atom_site_type_symbol
_atom_site_fract_x
_atom_site_fract_y
_atom_site_fract_z
_atom_site_U_iso_or_equiv
_atom_site_adp_type
_atom_site_occupancy
_atom_site_site_symmetry_order
_atom_site_calc_flag
_atom_site_refinement_flags_posn
Nd1 Nd 0.73287(2) 0.50614(2) 0.28705(2) 0.00999(2) Uani 1 1 d .
P1 P 0.82442(2) 0.34830(2) 0.42783(2) 0.01306(6) Uani 1 1 d .
O1 O 0.60352(6) 0.43877(5) 0.30800(5) 0.01532(17) Uani 1 1 d .
O2 O 0.82798(6) 0.45160(5) 0.19455(6) 0.01548(17) Uani 1 1 d .
O3 O 0.78958(6) 0.56712(5) 0.40146(6) 0.01710(18) Uani 1 1 d .
O4 O 0.79948(6) 0.41247(5) 0.37450(6) 0.01638(18) Uani 1 1 d .
N1 N 0.57642(7) 0.46394(6) 0.22497(6) 0.01274(19) Uani 1 1 d .
N2 N 0.84244(7) 0.52342(6) 0.16203(6) 0.01277(19) Uani 1 1 d .
N3 N 0.71606(7) 0.61774(5) 0.38469(6) 0.01308(19) Uani 1 1 d .
N4 N 0.66189(7) 0.62512(5) 0.18383(6) 0.01124(19) Uani 1 1 d .
C1 C 0.57591(8) 0.60368(7) 0.13743(8) 0.0144(2) Uani 1 1 d .
H1a H 0.5898 0.5640 0.0995 0.019 Uiso 1 1 calc R
H1b H 0.5549 0.6444 0.1033 0.019 Uiso 1 1 calc R
C2 C 0.49916(8) 0.58051(7) 0.19437(8) 0.0152(2) Uani 1 1 d .
C3 C 0.42582(9) 0.62815(8) 0.20791(9) 0.0217(3) Uani 1 1 d .
H3 H 0.4242 0.6724 0.1797 0.029 Uiso 1 1 calc R
C4 C 0.35551(10) 0.61082(9) 0.26238(10) 0.0259(3) Uani 1 1 d .
H4 H 0.3069 0.6429 0.2700 0.034 Uiso 1 1 calc R
C5 C 0.35834(10) 0.54532(9) 0.30539(9) 0.0251(3) Uani 1 1 d .
H5 H 0.3120 0.5335 0.3427 0.033 Uiso 1 1 calc R
C6 C 0.43014(9) 0.49743(7) 0.29286(8) 0.0190(3) Uani 1 1 d .
H6 H 0.4322 0.4540 0.3227 0.025 Uiso 1 1 calc R
C7 C 0.49980(8) 0.51340(7) 0.23591(8) 0.0140(2) Uani 1 1 d .
C8 C 0.55655(9) 0.39856(7) 0.16975(8) 0.0158(2) Uani 1 1 d .
C9 C 0.47637(9) 0.35306(7) 0.20222(9) 0.0217(3) Uani 1 1 d .
H9a H 0.4201 0.3798 0.1953 0.033 Uiso 1 1 calc GR
H9b H 0.4866 0.3423 0.2609 0.033 Uiso 1 1 calc GR
H9c H 0.4722 0.3086 0.1708 0.033 Uiso 1 1 calc GR
C10 C 0.64278(9) 0.35122(7) 0.16998(9) 0.0210(3) Uani 1 1 d .
H10a H 0.6336 0.3111 0.1321 0.032 Uiso 1 1 calc GR
H10b H 0.6548 0.3333 0.2260 0.032 Uiso 1 1 calc GR
H10c H 0.6942 0.3795 0.1520 0.032 Uiso 1 1 calc GR
C11 C 0.53609(10) 0.42479(8) 0.07984(8) 0.0204(3) Uani 1 1 d .
H11a H 0.5893 0.4489 0.0583 0.031 Uiso 1 1 calc GR
H11b H 0.4852 0.4580 0.0801 0.031 Uiso 1 1 calc GR
H11c H 0.5209 0.3840 0.0446 0.031 Uiso 1 1 calc GR
C12 C 0.73033(8) 0.64799(6) 0.11995(7) 0.0134(2) Uani 1 1 d .
H12a H 0.7870 0.6618 0.1490 0.018 Uiso 1 1 calc R
H12b H 0.7070 0.6904 0.0903 0.018 Uiso 1 1 calc R
C13 C 0.75110(8) 0.58951(7) 0.05636(7) 0.0130(2) Uani 1 1 d .
C14 C 0.71511(9) 0.59544(7) -0.02596(8) 0.0168(2) Uani 1 1 d .
H14 H 0.6830 0.6371 -0.0417 0.022 Uiso 1 1 calc R
C15 C 0.72649(9) 0.54021(8) -0.08439(8) 0.0187(3) Uani 1 1 d .
H15 H 0.7034 0.5453 -0.1392 0.025 Uiso 1 1 calc R
C16 C 0.77245(9) 0.47755(7) -0.06047(8) 0.0179(2) Uani 1 1 d .
H16 H 0.7781 0.4396 -0.0988 0.024 Uiso 1 1 calc R
C17 C 0.81020(9) 0.47091(7) 0.02034(8) 0.0159(2) Uani 1 1 d .
H17 H 0.8409 0.4286 0.0360 0.021 Uiso 1 1 calc R
C18 C 0.80205(8) 0.52771(7) 0.07810(7) 0.0122(2) Uani 1 1 d .
C19 C 0.94464(8) 0.53959(7) 0.16656(8) 0.0177(2) Uani 1 1 d .
C20 C 1.00082(9) 0.47629(8) 0.13237(10) 0.0253(3) Uani 1 1 d .
H20a H 0.9909 0.4726 0.0724 0.038 Uiso 1 1 calc GR
H20b H 0.9819 0.4320 0.1589 0.038 Uiso 1 1 calc GR
H20c H 1.0649 0.4845 0.1443 0.038 Uiso 1 1 calc GR
C21 C 0.96824(10) 0.55157(10) 0.25968(9) 0.0306(3) Uani 1 1 d .
H21a H 1.0330 0.5604 0.2663 0.046 Uiso 1 1 calc GR
H21b H 0.9519 0.5092 0.2913 0.046 Uiso 1 1 calc GR
H21c H 0.9347 0.5927 0.2801 0.046 Uiso 1 1 calc GR
C22 C 0.96622(9) 0.60866(8) 0.11715(9) 0.0234(3) Uani 1 1 d .
H22a H 0.9485 0.6021 0.0590 0.035 Uiso 1 1 calc GR
H22b H 1.0310 0.6185 0.1212 0.035 Uiso 1 1 calc GR
H22c H 0.9327 0.6487 0.1403 0.035 Uiso 1 1 calc GR
C23 C 0.64027(8) 0.68976(6) 0.23626(8) 0.0137(2) Uani 1 1 d .
H23a H 0.5925 0.6767 0.2754 0.018 Uiso 1 1 calc R
H23b H 0.6159 0.7276 0.1996 0.018 Uiso 1 1 calc R
C24 C 0.72149(8) 0.71997(7) 0.28591(7) 0.0131(2) Uani 1 1 d .
C25 C 0.76241(9) 0.78495(7) 0.26013(8) 0.0175(2) Uani 1 1 d .
H25 H 0.7385 0.8092 0.2131 0.023 Uiso 1 1 calc R
C26 C 0.83769(9) 0.81402(7) 0.30297(9) 0.0201(3) Uani 1 1 d .
H26 H 0.8631 0.8577 0.2855 0.027 Uiso 1 1 calc R
C27 C 0.87495(9) 0.77743(7) 0.37211(9) 0.0202(3) Uani 1 1 d .
H27 H 0.9264 0.7960 0.4004 0.027 Uiso 1 1 calc R
C28 C 0.83550(9) 0.71323(7) 0.39890(8) 0.0176(2) Uani 1 1 d .
H28 H 0.8613 0.6885 0.4448 0.023 Uiso 1 1 calc R
C29 C 0.75734(8) 0.68510(6) 0.35780(8) 0.0132(2) Uani 1 1 d .
C30 C 0.65706(9) 0.62293(7) 0.46196(8) 0.0175(2) Uani 1 1 d .
C31 C 0.71395(10) 0.63983(8) 0.54179(8) 0.0230(3) Uani 1 1 d .
H31a H 0.7639 0.6059 0.5469 0.035 Uiso 1 1 calc GR
H31b H 0.6756 0.6359 0.5903 0.035 Uiso 1 1 calc GR
H31c H 0.7380 0.6882 0.5383 0.035 Uiso 1 1 calc GR
C32 C 0.61043(12) 0.54942(8) 0.47246(9) 0.0281(3) Uani 1 1 d .
H32a H 0.5761 0.5377 0.4219 0.042 Uiso 1 1 calc GR
H32b H 0.5695 0.5514 0.5193 0.042 Uiso 1 1 calc GR
H32c H 0.6563 0.5128 0.4828 0.042 Uiso 1 1 calc GR
C33 C 0.58428(10) 0.68154(9) 0.44854(9) 0.0273(3) Uani 1 1 d .
H33a H 0.6137 0.7268 0.4359 0.041 Uiso 1 1 calc GR
H33b H 0.5492 0.6867 0.4989 0.041 Uiso 1 1 calc GR
H33c H 0.5441 0.6680 0.4024 0.041 Uiso 1 1 calc GR
C34 C 0.73301(9) 0.28070(7) 0.41948(8) 0.0181(2) Uani 1 1 d .
H34 H 0.7248 0.2705 0.3591 0.024 Uiso 1 1 calc R
C35 C 0.75404(11) 0.20784(8) 0.46155(11) 0.0297(3) Uani 1 1 d .
H35a H 0.7052 0.1743 0.4489 0.045 Uiso 1 1 calc GR
H35b H 0.7594 0.2144 0.5216 0.045 Uiso 1 1 calc GR
H35c H 0.8108 0.1890 0.4406 0.045 Uiso 1 1 calc GR
C36 C 0.64119(9) 0.31151(8) 0.44895(10) 0.0236(3) Uani 1 1 d .
H36a H 0.6286 0.3563 0.4201 0.035 Uiso 1 1 calc GR
H36b H 0.6445 0.3201 0.5087 0.035 Uiso 1 1 calc GR
H36c H 0.5929 0.2774 0.4366 0.035 Uiso 1 1 calc GR
C37 C 0.92904(9) 0.30564(7) 0.39067(9) 0.0203(3) Uani 1 1 d .
H37 H 0.9426 0.2630 0.4258 0.027 Uiso 1 1 calc R
C38 C 0.91358(11) 0.28083(9) 0.29877(9) 0.0283(3) Uani 1 1 d .
H38a H 0.8937 0.3214 0.2650 0.043 Uiso 1 1 calc GR
H38b H 0.8673 0.2436 0.2967 0.043 Uiso 1 1 calc GR
H38c H 0.9700 0.2620 0.2772 0.043 Uiso 1 1 calc GR
C39 C 1.01077(10) 0.35811(9) 0.39646(11) 0.0298(3) Uani 1 1 d .
H39a H 1.0649 0.3344 0.3764 0.045 Uiso 1 1 calc GR
H39b H 1.0206 0.3726 0.4542 0.045 Uiso 1 1 calc GR
H39c H 0.9979 0.4002 0.3625 0.045 Uiso 1 1 calc GR
C40 C 0.83728(10) 0.37466(8) 0.53868(8) 0.0199(3) Uani 1 1 d .
H40 H 0.7750 0.3760 0.5612 0.026 Uiso 1 1 calc R
C41 C 0.89177(13) 0.32090(9) 0.59414(10) 0.0335(4) Uani 1 1 d .
H41a H 0.8676 0.2729 0.5860 0.050 Uiso 1 1 calc GR
H41b H 0.8865 0.3344 0.6524 0.050 Uiso 1 1 calc GR
H41c H 0.9553 0.3218 0.5788 0.050 Uiso 1 1 calc GR
C42 C 0.87551(11) 0.45202(8) 0.54747(9) 0.0260(3) Uani 1 1 d .
H42a H 0.9403 0.4517 0.5368 0.039 Uiso 1 1 calc GR
H42b H 0.8654 0.4695 0.6036 0.039 Uiso 1 1 calc GR
H42c H 0.8448 0.4833 0.5075 0.039 Uiso 1 1 calc GR

loop_
_atom_site_aniso_label
_atom_site_aniso_U_11
_atom_site_aniso_U_22
_atom_site_aniso_U_33
_atom_site_aniso_U_23
_atom_site_aniso_U_13
_atom_site_aniso_U_12
Nd1 0.01149(3) 0.00953(3) 0.00890(3) 0.00056(2) -0.00109(2) 0.00004(2)
P1 0.01563(14) 0.01164(14) 0.01190(14) 0.00196(11) -0.00005(11) 0.00316(11)
O1 0.0178(4) 0.0177(4) 0.0104(4) 0.0044(3) -0.0040(3) -0.0023(3)
O2 0.0184(4) 0.0111(4) 0.0171(4) 0.0044(3) 0.0031(3) 0.0014(3)
O3 0.0223(5) 0.0111(4) 0.0177(4) -0.0012(3) -0.0077(4) 0.0054(3)
O4 0.0203(4) 0.0136(4) 0.0151(4) 0.0033(3) -0.0025(3) 0.0026(3)
N1 0.0147(5) 0.0134(5) 0.0099(5) 0.0013(4) -0.0030(4) -0.0013(4)
N2 0.0132(5) 0.0121(5) 0.0130(5) 0.0034(4) -0.0002(4) -0.0003(4)
N3 0.0164(5) 0.0105(5) 0.0123(5) 0.0005(4) -0.0011(4) 0.0019(4)
N4 0.0123(5) 0.0108(5) 0.0106(4) -0.0006(4) -0.0001(4) 0.0000(4)
C1 0.0163(6) 0.0147(6) 0.0122(5) 0.0020(4) -0.0040(4) -0.0010(4)
C2 0.0143(6) 0.0184(6) 0.0129(5) -0.0005(5) -0.0027(4) -0.0008(5)
C3 0.0190(6) 0.0221(7) 0.0239(7) 0.0015(5) -0.0023(5) 0.0037(5)
C4 0.0166(6) 0.0324(8) 0.0288(7) -0.0033(6) 0.0020(5) 0.0072(6)
C5 0.0170(6) 0.0365(8) 0.0220(7) -0.0017(6) 0.0053(5) -0.0013(6)
C6 0.0175(6) 0.0250(7) 0.0145(6) 0.0006(5) 0.0009(5) -0.0037(5)
C7 0.0122(5) 0.0181(6) 0.0116(5) -0.0011(4) -0.0025(4) -0.0013(4)
C8 0.0170(6) 0.0141(6) 0.0162(6) -0.0019(5) -0.0021(5) -0.0044(5)
C9 0.0221(7) 0.0185(6) 0.0246(7) -0.0005(5) -0.0002(5) -0.0083(5)
C10 0.0207(6) 0.0155(6) 0.0269(7) -0.0045(5) -0.0012(5) -0.0005(5)
C11 0.0249(7) 0.0222(7) 0.0140(6) -0.0024(5) -0.0034(5) -0.0045(5)
C12 0.0171(6) 0.0106(5) 0.0126(5) 0.0014(4) 0.0014(4) -0.0003(4)
C13 0.0144(5) 0.0126(5) 0.0121(5) 0.0006(4) 0.0015(4) -0.0017(4)
C14 0.0178(6) 0.0181(6) 0.0143(6) 0.0032(5) 0.0000(5) 0.0021(5)
C15 0.0186(6) 0.0250(7) 0.0125(6) -0.0012(5) -0.0010(5) -0.0013(5)
C16 0.0185(6) 0.0188(6) 0.0165(6) -0.0056(5) 0.0024(5) -0.0024(5)
C17 0.0167(6) 0.0139(6) 0.0169(6) -0.0011(5) 0.0020(5) 0.0002(5)
C18 0.0129(5) 0.0131(5) 0.0106(5) 0.0015(4) 0.0012(4) -0.0024(4)
C19 0.0120(6) 0.0235(7) 0.0176(6) 0.0030(5) -0.0006(5) -0.0020(5)
C20 0.0153(6) 0.0288(7) 0.0320(8) 0.0049(6) 0.0044(5) 0.0036(5)
C21 0.0194(7) 0.0525(10) 0.0199(7) 0.0000(7) -0.0051(5) -0.0067(7)
C22 0.0171(6) 0.0231(7) 0.0299(7) 0.0028(6) 0.0010(5) -0.0066(5)
C23 0.0162(6) 0.0119(5) 0.0129(5) -0.0006(4) -0.0015(4) 0.0038(4)
C24 0.0154(6) 0.0113(5) 0.0125(5) -0.0022(4) 0.0010(4) 0.0026(4)
C25 0.0245(6) 0.0128(6) 0.0154(6) 0.0005(5) 0.0009(5) 0.0014(5)
C26 0.0240(7) 0.0141(6) 0.0223(6) -0.0017(5) 0.0054(5) -0.0043(5)
C27 0.0170(6) 0.0200(6) 0.0237(7) -0.0052(5) -0.0010(5) -0.0037(5)
C28 0.0180(6) 0.0171(6) 0.0175(6) -0.0016(5) -0.0031(5) 0.0015(5)
C29 0.0151(6) 0.0105(5) 0.0142(5) -0.0022(4) 0.0013(4) 0.0016(4)
C30 0.0242(6) 0.0172(6) 0.0112(5) -0.0015(5) 0.0017(5) -0.0030(5)
C31 0.0338(8) 0.0217(7) 0.0135(6) -0.0051(5) -0.0003(5) -0.0038(6)
C32 0.0430(9) 0.0278(7) 0.0138(6) -0.0029(5) 0.0051(6) -0.0169(7)
C33 0.0246(7) 0.0358(8) 0.0217(7) 0.0007(6) 0.0075(6) 0.0062(6)
C34 0.0196(6) 0.0149(6) 0.0197(6) 0.0010(5) 0.0010(5) -0.0003(5)
C35 0.0276(7) 0.0159(7) 0.0457(9) 0.0074(6) 0.0018(7) -0.0001(6)
C36 0.0185(6) 0.0221(7) 0.0302(7) 0.0032(6) 0.0034(5) 0.0004(5)
C37 0.0190(6) 0.0197(6) 0.0222(6) 0.0026(5) 0.0028(5) 0.0061(5)
C38 0.0289(8) 0.0321(8) 0.0244(7) -0.0054(6) 0.0078(6) 0.0069(6)
C39 0.0193(7) 0.0351(8) 0.0352(8) 0.0026(7) 0.0043(6) 0.0005(6)
C40 0.0230(6) 0.0231(7) 0.0133(6) 0.0004(5) -0.0017(5) 0.0017(5)
C41 0.0505(10) 0.0283(8) 0.0211(7) 0.0071(6) -0.0134(7) 0.0005(7)
C42 0.0357(8) 0.0221(7) 0.0199(7) -0.0025(5) -0.0086(6) 0.0029(6)

loop_
_atom_type_symbol
_atom_type_description
_atom_type_scat_dispersion_real
_atom_type_scat_dispersion_imag
_atom_type_scat_source
C C 0.0033 0.0016 'International Tables Vol C Tables 4.2.6.8 and 6.1.1.4'
H H 0.0000 0.0000 'International Tables Vol C Tables 4.2.6.8 and 6.1.1.4'
N N 0.0061 0.0033 'International Tables Vol C Tables 4.2.6.8 and 6.1.1.4'
O O 0.0106 0.0060 'International Tables Vol C Tables 4.2.6.8 and 6.1.1.4'
P P 0.1023 0.0942 'International Tables Vol C Tables 4.2.6.8 and 6.1.1.4'
Nd Nd -0.1943 3.0179 'International Tables Vol C Tables 4.2.6.8 and 6.1.1.4'

loop_
_geom_angle_atom_site_label_1
_geom_angle_atom_site_label_2
_geom_angle_atom_site_label_3
_geom_angle
O1 Nd1 O4 81.39(3)
O1 Nd1 N1 33.80(3)
O1 Nd1 N2 134.42(3)
O1 Nd1 N3 104.93(3)
O1 Nd1 N4 101.91(3)
O2 Nd1 O1 111.55(3)
O2 Nd1 O3 121.15(3)
O2 Nd1 O4 79.08(3)
O2 Nd1 N1 99.46(3)
O2 Nd1 N2 33.64(3)
O2 Nd1 N3 143.49(3)
O2 Nd1 N4 100.64(3)
O3 Nd1 O1 116.11(3)
O3 Nd1 O4 76.06(3)
O3 Nd1 N1 139.13(3)
O3 Nd1 N2 109.29(3)
O3 Nd1 N3 33.68(3)
O3 Nd1 N4 101.26(3)
O4 Nd1 N1 110.24(3)
O4 Nd1 N2 106.40(3)
O4 Nd1 N3 105.50(3)
O4 Nd1 N4 176.49(3)
N1 Nd1 N2 107.27(3)
N1 Nd1 N3 112.00(3)
N1 Nd1 N4 73.27(3)
N2 Nd1 N3 115.26(3)
N2 Nd1 N4 72.19(3)
N3 Nd1 N4 72.61(3)
O4 P1 C34 109.28(6)
O4 P1 C37 110.75(6)
O4 P1 C40 110.65(6)
C34 P1 C40 108.19(6)
C37 P1 C34 107.11(6)
C37 P1 C40 110.75(6)
N1 O1 Nd1 84.52(6)
N2 O2 Nd1 85.35(6)
N3 O3 Nd1 85.17(6)
P1 O4 Nd1 169.89(6)
O1 N1 Nd1 61.69(5)
O1 N1 C7 106.86(9)
O1 N1 C8 108.50(9)
C7 N1 Nd1 116.00(7)
C7 N1 C8 115.44(9)
C8 N1 Nd1 128.12(7)
O2 N2 Nd1 61.01(5)
O2 N2 C18 108.69(9)
O2 N2 C19 108.29(9)
C18 N2 Nd1 117.76(7)
C18 N2 C19 114.44(9)
C19 N2 Nd1 127.29(7)
O3 N3 Nd1 61.15(5)
O3 N3 C29 107.41(9)
O3 N3 C30 108.81(9)
C29 N3 Nd1 117.47(7)
C29 N3 C30 115.44(9)
C30 N3 Nd1 126.59(7)
C1 N4 Nd1 111.25(7)
C1 N4 C12 107.69(9)
C12 N4 Nd1 111.04(7)
C23 N4 Nd1 111.41(7)
C23 N4 C1 107.63(9)
C23 N4 C12 107.63(9)
N4 C1 C2 113.75(10)
C3 C2 C1 119.21(12)
C7 C2 C1 122.13(11)
C7 C2 C3 118.64(12)
C4 C3 C2 121.55(13)
C5 C4 C3 119.38(13)
C6 C5 C4 120.00(13)
C5 C6 C7 121.01(13)
C2 C7 N1 119.74(11)
C2 C7 C6 119.32(12)
C6 C7 N1 120.73(11)
N1 C8 C9 112.29(10)
N1 C8 C10 107.76(10)
N1 C8 C11 108.61(10)
C10 C8 C9 108.46(11)
C10 C8 C11 109.17(11)
C11 C8 C9 110.47(11)
N4 C12 C13 113.28(10)
C14 C13 C12 119.34(11)
C18 C13 C12 121.91(11)
C18 C13 C14 118.69(11)
C15 C14 C13 121.13(12)
C16 C15 C14 119.48(12)
C15 C16 C17 120.44(12)
C16 C17 C18 120.07(12)
C13 C18 N2 118.39(11)
C17 C18 N2 121.58(11)
C17 C18 C13 119.99(11)
N2 C19 C20 111.31(11)
N2 C19 C21 106.08(10)
N2 C19 C22 110.46(10)
C20 C19 C22 109.70(11)
C21 C19 C20 109.95(12)
C21 C19 C22 109.29(12)
N4 C23 C24 114.41(10)
C25 C24 C23 119.63(11)
C29 C24 C23 121.98(11)
C29 C24 C25 118.39(11)
C26 C25 C24 121.57(12)
C25 C26 C27 119.50(12)
C28 C27 C26 119.93(12)
C27 C28 C29 120.76(12)
C24 C29 N3 118.88(11)
C28 C29 N3 121.26(11)
C28 C29 C24 119.73(11)
N3 C30 C31 112.08(11)
N3 C30 C32 107.01(10)
N3 C30 C33 109.59(10)
C32 C30 C31 108.97(11)
C33 C30 C31 109.55(11)
C33 C30 C32 109.58(12)
C35 C34 P1 115.38(10)
C35 C34 C36 111.18(11)
C36 C34 P1 111.29(9)
C38 C37 P1 109.04(9)
C39 C37 P1 111.11(10)
C39 C37 C38 110.07(12)
C41 C40 P1 114.90(10)
C41 C40 C42 111.41(12)
C42 C40 P1 111.35(9)

loop_
_geom_bond_atom_site_label_1
_geom_bond_atom_site_label_2
_geom_bond_distance
Nd1 O1 2.2828(9)
Nd1 O2 2.2681(9)
Nd1 O3 2.2737(9)
Nd1 O4 2.4047(9)
Nd1 N1 2.5812(10)
Nd1 N2 2.5845(10)
Nd1 N3 2.5868(10)
Nd1 N4 2.9116(10)
P1 O4 1.4935(9)
P1 C34 1.8244(13)
P1 C37 1.8198(13)
P1 C40 1.8279(13)
O1 N1 1.4424(12)
O2 N2 1.4365(13)
O3 N3 1.4395(13)
N1 C7 1.4521(16)
N1 C8 1.5130(15)
N2 C18 1.4456(15)
N2 C19 1.5161(15)
N3 C29 1.4459(15)
N3 C30 1.5110(16)
N4 C1 1.4915(15)
N4 C12 1.4933(15)
N4 C23 1.4885(15)
C1 C2 1.5095(17)
C2 C3 1.4007(18)
C2 C7 1.4004(17)
C3 C4 1.387(2)
C4 C5 1.386(2)
C5 C6 1.384(2)
C6 C7 1.4002(18)
C8 C9 1.5327(17)
C8 C10 1.5272(18)
C8 C11 1.5278(18)
C12 C13 1.5091(16)
C13 C14 1.4001(17)
C13 C18 1.3977(17)
C14 C15 1.3872(18)
C15 C16 1.3829(19)
C16 C17 1.3887(18)
C17 C18 1.3963(17)
C19 C20 1.5285(19)
C19 C21 1.5242(19)
C19 C22 1.5292(18)
C23 C24 1.5127(17)
C24 C25 1.4010(17)
C24 C29 1.3994(17)
C25 C26 1.3848(19)
C26 C27 1.387(2)
C27 C28 1.3845(19)
C28 C29 1.3985(17)
C30 C31 1.5300(18)
C30 C32 1.5248(18)
C30 C33 1.524(2)
C34 C35 1.5266(19)
C34 C36 1.5317(18)
C37 C38 1.538(2)
C37 C39 1.533(2)
C40 C41 1.5342(19)
C40 C42 1.535(2)
